data_7033295
loop_
_publ_author_name
'Gneu\&s, Timo'
'Leitl, Markus J.'
'Finger, Lars H.'
'Rau, Nicholas'
'Yersin, Hartmut'
'Sundermeyer, J\"org'

_publ_section_title
;
 A new class of luminescent Cu(i) complexes with tripodal ligands - TADF
 emitters for the yellow to red color range.
;
_journal_issue 18
_journal_name_full 'Dalton transactions (Cambridge, England : 2003)'
_journal_page_first 8506
_journal_page_last 8520
_journal_paper_doi 10.1039/c4dt02631d
_journal_volume 44
_journal_year 2015
_chemical_formula_moiety 'C15 H12 As1 N3'
_chemical_formula_sum 'C15 H12 As N3'
_chemical_formula_weight 309.20
_chemical_name_common tpyas
_chemical_name_systematic Tris(2-pyridyl)arsine
_space_group_crystal_system monoclinic
_space_group_IT_number 14
_space_group_name_Hall '-P 2ybc'
_space_group_name_H-M_alt 'P 1 21/c 1'
_symmetry_space_group_name_Hall '-P 2ybc'
_symmetry_space_group_name_H-M 'P 1 21/c 1'
_atom_sites_solution_hydrogens geom
_atom_sites_solution_primary direct
_atom_sites_solution_secondary difmap
_audit_creation_method SHELXL-2014
_cell_angle_alpha 90
_cell_angle_beta 100.982(8)
_cell_angle_gamma 90
_cell_formula_units_Z 4
_cell_length_a 9.1529(9)
_cell_length_b 9.1102(6)
_cell_length_c 16.0342(16)
_cell_measurement_reflns_used 4379
_cell_measurement_temperature 100(2)
_cell_measurement_theta_max 2.25
_cell_measurement_theta_min 2.27
_cell_volume 1312.5(2)
_computing_cell_refinement
;
Stoe & Cie: X-AREA v1.56, Stoe & Cie GmbH, Darmstadt, Germany, 2011
;
_computing_data_collection
;
Stoe & Cie: X-AREA v1.56, Stoe & Cie GmbH, Darmstadt, Germany, 2011
;
_computing_data_reduction 'STOE X-RED'
_computing_molecular_graphics
;
K. Brandenburg, H. Putz: 
Diamond - Crystal and Molecular Structure Visualization v3.2i, 
Crystal Impact GbR, Bonn, Germany, 2012
;
_computing_publication_material
;
WinGX publication routines (L. Farrugia, 
J. Appl. Crystallogr. 1999, 32, 837-838.)
;
_computing_structure_refinement
;
SHELXL-2014 (G. Sheldrick, Acta Cryst. A 2008, 64, 112-122)
;
_computing_structure_solution
;
SHELXS-97 (G. Sheldrick, Acta Cryst. A 2008, 64, 112-122)
;
_diffrn_ambient_temperature 100(2)
_diffrn_detector_area_resol_mean 6.67
_diffrn_measured_fraction_theta_full 0.999
_diffrn_measured_fraction_theta_max 0.993
_diffrn_measurement_device_type 'STOE IPDS 2'
_diffrn_measurement_method 'rotation method'
_diffrn_radiation_type MoK\a
_diffrn_radiation_wavelength 0.71073
_diffrn_reflns_av_R_equivalents 0.0433
_diffrn_reflns_av_unetI/netI 0.0370
_diffrn_reflns_Laue_measured_fraction_full 0.999
_diffrn_reflns_Laue_measured_fraction_max 0.993
_diffrn_reflns_limit_h_max 11
_diffrn_reflns_limit_h_min -11
_diffrn_reflns_limit_k_max 11
_diffrn_reflns_limit_k_min -11
_diffrn_reflns_limit_l_max 20
_diffrn_reflns_limit_l_min -18
_diffrn_reflns_number 8036
_diffrn_reflns_point_group_measured_fraction_full 0.999
_diffrn_reflns_point_group_measured_fraction_max 0.993
_diffrn_reflns_theta_full 25.000
_diffrn_reflns_theta_max 26.699
_diffrn_reflns_theta_min 2.267
_diffrn_source
;
sealed X-ray tube, 12 x 0.4 mm long-fine focus
;
_exptl_absorpt_coefficient_mu 2.578
_exptl_absorpt_correction_T_max 0.7453
_exptl_absorpt_correction_T_min 0.4643
_exptl_absorpt_correction_type multi-scan
_exptl_absorpt_process_details
; 
R. H. Blessing, Acta Cryst. A 1995, 51, 33-38.
;
_exptl_crystal_colour colourless
_exptl_crystal_density_diffrn 1.565
_exptl_crystal_density_method 'not measured'
_exptl_crystal_description block
_exptl_crystal_F_000 624
_exptl_crystal_size_max 0.230
_exptl_crystal_size_mid 0.230
_exptl_crystal_size_min 0.220
_refine_diff_density_max 0.464
_refine_diff_density_min -0.304
_refine_diff_density_rms 0.058
_refine_ls_extinction_method none
_refine_ls_goodness_of_fit_ref 0.965
_refine_ls_hydrogen_treatment constr
_refine_ls_matrix_type full
_refine_ls_number_parameters 172
_refine_ls_number_reflns 2763
_refine_ls_number_restraints 0
_refine_ls_restrained_S_all 0.965
_refine_ls_R_factor_all 0.0338
_refine_ls_R_factor_gt 0.0254
_refine_ls_shift/su_max 0.002
_refine_ls_shift/su_mean 0.000
_refine_ls_structure_factor_coef Fsqd
_refine_ls_weighting_details 'w=1/[\s^2^(Fo^2^)+(0.0404P)^2^] where P=(Fo^2^+2Fc^2^)/3'
_refine_ls_weighting_scheme calc
_refine_ls_wR_factor_gt 0.0645
_refine_ls_wR_factor_ref 0.0666
_reflns_Friedel_coverage 0.000
_reflns_number_gt 2318
_reflns_number_total 2763
_reflns_threshold_expression 'I > 2\s(I)'
_cod_data_source_file c4dt02631d2.cif
_cod_data_source_block tgv109
_cod_depositor_comments 'Adding full bibliography for 7033286--7033295.cif.'
_cod_database_code 7033295
_audit_contact_author 'Joerg Sundermeyer'
_shelx_space_group_comment
; 
The symmetry employed for this shelxl refinement is uniquely defined 
by the following loop, which should always be used as a source of 
symmetry information in preference to the above space-group names. 
They are only intended as comments. 
;
_shelx_estimated_absorpt_t_min 0.589
_shelx_estimated_absorpt_t_max 0.601
_shelxl_version_number 2014-3

loop_
_space_group_symop_operation_xyz
'x, y, z'
'-x, y+1/2, -z+1/2'
'-x, -y, -z'
'x, -y-1/2, z-1/2'

loop_
_atom_site_label
_atom_site_type_symbol
_atom_site_fract_x
_atom_site_fract_y
_atom_site_fract_z
_atom_site_U_iso_or_equiv
_atom_site_adp_type
_atom_site_occupancy
_atom_site_site_symmetry_order
_atom_site_calc_flag
_atom_site_refinement_flags_posn
_atom_site_refinement_flags_adp
As1 As 0.90051(2) 0.79053(2) 0.12896(2) 0.02849(8) Uani 1 1 d . .
C1 C 0.7589(2) 0.7035(2) 0.19268(13) 0.0289(4) Uani 1 1 d . .
N1 N 0.6212(2) 0.75836(19) 0.18405(12) 0.0315(4) Uani 1 1 d . .
N2 N 0.82781(19) 1.07315(18) 0.16510(11) 0.0306(4) Uani 1 1 d . .
C5 C 0.5319(2) 0.6975(2) 0.23207(15) 0.0338(5) Uani 1 1 d . .
H5 H 0.4340 0.7358 0.2270 0.041 Uiso 1 1 calc R U
C7 C 0.7048(2) 1.0106(2) 0.02369(14) 0.0332(5) Uani 1 1 d . .
H7 H 0.6852 0.9395 -0.0204 0.040 Uiso 1 1 calc R U
C11 C 0.8399(2) 0.6852(2) 0.02051(14) 0.0296(4) Uani 1 1 d . .
N3 N 0.7109(2) 0.6115(2) 0.00469(12) 0.0349(4) Uani 1 1 d . .
C6 C 0.7959(2) 0.9773(2) 0.10034(13) 0.0291(4) Uani 1 1 d . .
C10 C 0.7667(2) 1.2074(2) 0.15280(15) 0.0341(5) Uani 1 1 d . .
H10 H 0.7875 1.2763 0.1980 0.041 Uiso 1 1 calc R U
C12 C 0.9393(3) 0.6891(2) -0.03558(14) 0.0342(5) Uani 1 1 d . .
H12 H 1.0304 0.7416 -0.0216 0.041 Uiso 1 1 calc R U
C9 C 0.6750(3) 1.2509(2) 0.07796(16) 0.0363(5) Uani 1 1 d . .
H9 H 0.6355 1.3476 0.0718 0.044 Uiso 1 1 calc R U
C2 C 0.8110(2) 0.5896(2) 0.24805(13) 0.0303(4) Uani 1 1 d . .
H2 H 0.9099 0.5545 0.2527 0.036 Uiso 1 1 calc R U
C15 C 0.6783(3) 0.5403(2) -0.07010(14) 0.0366(5) Uani 1 1 d . .
H15 H 0.5871 0.4879 -0.0827 0.044 Uiso 1 1 calc R U
C14 C 0.7693(3) 0.5387(2) -0.12984(14) 0.0357(5) Uani 1 1 d . .
H14 H 0.7411 0.4867 -0.1818 0.043 Uiso 1 1 calc R U
C4 C 0.5729(2) 0.5826(2) 0.28844(14) 0.0335(5) Uani 1 1 d . .
H4 H 0.5050 0.5429 0.3205 0.040 Uiso 1 1 calc R U
C13 C 0.9023(3) 0.6148(2) -0.11195(14) 0.0375(5) Uani 1 1 d . .
H13 H 0.9673 0.6161 -0.1516 0.045 Uiso 1 1 calc R U
C3 C 0.7160(2) 0.5278(2) 0.29652(14) 0.0331(5) Uani 1 1 d . .
H3 H 0.7488 0.4493 0.3345 0.040 Uiso 1 1 calc R U
C8 C 0.6422(3) 1.1500(2) 0.01209(15) 0.0375(5) Uani 1 1 d . .
H8 H 0.5784 1.1756 -0.0398 0.045 Uiso 1 1 calc R U

loop_
_atom_site_aniso_label
_atom_site_aniso_U_11
_atom_site_aniso_U_22
_atom_site_aniso_U_33
_atom_site_aniso_U_23
_atom_site_aniso_U_13
_atom_site_aniso_U_12
As1 0.02768(12) 0.02933(12) 0.02828(12) -0.00048(9) 0.00484(8) -0.00065(9)
C1 0.0299(10) 0.0294(10) 0.0270(10) -0.0045(8) 0.0040(8) -0.0014(8)
N1 0.0321(9) 0.0308(8) 0.0317(9) -0.0005(7) 0.0061(8) -0.0002(7)
N2 0.0301(9) 0.0314(8) 0.0309(9) -0.0018(7) 0.0074(8) -0.0025(7)
C5 0.0302(11) 0.0348(11) 0.0371(12) -0.0010(9) 0.0082(9) 0.0014(9)
C7 0.0362(11) 0.0339(10) 0.0296(11) 0.0008(9) 0.0060(9) -0.0023(9)
C11 0.0321(11) 0.0277(9) 0.0292(10) 0.0005(8) 0.0062(9) 0.0024(8)
N3 0.0356(10) 0.0350(9) 0.0345(10) -0.0022(8) 0.0076(8) -0.0014(8)
C6 0.0279(10) 0.0303(9) 0.0301(11) 0.0003(8) 0.0080(9) -0.0033(8)
C10 0.0364(11) 0.0311(10) 0.0380(12) -0.0036(9) 0.0152(10) -0.0039(9)
C12 0.0349(12) 0.0344(10) 0.0349(11) 0.0008(9) 0.0101(10) -0.0013(9)
C9 0.0353(11) 0.0297(10) 0.0466(13) 0.0063(9) 0.0149(11) 0.0036(9)
C2 0.0285(10) 0.0303(10) 0.0313(10) -0.0022(8) 0.0039(9) 0.0006(8)
C15 0.0381(12) 0.0360(11) 0.0346(12) -0.0046(9) 0.0045(10) -0.0036(9)
C14 0.0465(13) 0.0313(10) 0.0287(11) 0.0000(9) 0.0054(10) 0.0034(10)
C4 0.0372(12) 0.0309(10) 0.0334(11) -0.0001(9) 0.0093(10) -0.0026(9)
C13 0.0429(13) 0.0376(11) 0.0354(11) 0.0012(10) 0.0161(10) 0.0016(10)
C3 0.0396(12) 0.0282(9) 0.0308(11) 0.0009(8) 0.0045(9) 0.0006(9)
C8 0.0368(12) 0.0384(11) 0.0367(12) 0.0089(10) 0.0055(10) -0.0002(10)

loop_
_atom_type_symbol
_atom_type_description
_atom_type_scat_dispersion_real
_atom_type_scat_dispersion_imag
_atom_type_scat_source
C C 0.0033 0.0016 'International Tables Vol C Tables 4.2.6.8 and 6.1.1.4'
H H 0.0000 0.0000 'International Tables Vol C Tables 4.2.6.8 and 6.1.1.4'
N N 0.0061 0.0033 'International Tables Vol C Tables 4.2.6.8 and 6.1.1.4'
As As 0.0499 2.0058 'International Tables Vol C Tables 4.2.6.8 and 6.1.1.4'

loop_
_geom_angle_atom_site_label_1
_geom_angle_atom_site_label_2
_geom_angle_atom_site_label_3
_geom_angle
C6 As1 C1 97.52(8)
C6 As1 C11 99.96(8)
C1 As1 C11 99.19(8)
N1 C1 C2 123.12(19)
N1 C1 As1 119.81(15)
C2 C1 As1 117.01(15)
C1 N1 C5 116.76(18)
C10 N2 C6 117.04(18)
N1 C5 C4 124.4(2)
N1 C5 H5 117.8
C4 C5 H5 117.8
C6 C7 C8 118.9(2)
C6 C7 H7 120.6
C8 C7 H7 120.6
N3 C11 C12 123.3(2)
N3 C11 As1 120.07(15)
C12 C11 As1 116.58(16)
C11 N3 C15 116.63(19)
N2 C6 C7 123.32(19)
N2 C6 As1 110.96(15)
C7 C6 As1 125.69(15)
N2 C10 C9 123.7(2)
N2 C10 H10 118.2
C9 C10 H10 118.2
C13 C12 C11 118.5(2)
C13 C12 H12 120.7
C11 C12 H12 120.7
C10 C9 C8 118.5(2)
C10 C9 H9 120.8
C8 C9 H9 120.8
C1 C2 C3 119.0(2)
C1 C2 H2 120.5
C3 C2 H2 120.5
N3 C15 C14 124.1(2)
N3 C15 H15 117.9
C14 C15 H15 117.9
C13 C14 C15 118.2(2)
C13 C14 H14 120.9
C15 C14 H14 120.9
C3 C4 C5 117.86(19)
C3 C4 H4 121.1
C5 C4 H4 121.1
C14 C13 C12 119.1(2)
C14 C13 H13 120.4
C12 C13 H13 120.4
C4 C3 C2 118.83(19)
C4 C3 H3 120.6
C2 C3 H3 120.6
C9 C8 C7 118.6(2)
C9 C8 H8 120.7
C7 C8 H8 120.7

loop_
_geom_bond_atom_site_label_1
_geom_bond_atom_site_label_2
_geom_bond_distance
As1 C6 1.963(2)
As1 C1 1.964(2)
As1 C11 1.971(2)
C1 N1 1.339(3)
C1 C2 1.389(3)
N1 C5 1.345(3)
N2 C10 1.344(3)
N2 C6 1.346(3)
C5 C4 1.387(3)
C5 H5 0.9500
C7 C6 1.381(3)
C7 C8 1.391(3)
C7 H7 0.9500
C11 N3 1.340(3)
C11 C12 1.397(3)
N3 C15 1.346(3)
C10 C9 1.385(3)
C10 H10 0.9500
C12 C13 1.384(3)
C12 H12 0.9500
C9 C8 1.389(3)
C9 H9 0.9500
C2 C3 1.391(3)
C2 H2 0.9500
C15 C14 1.384(3)
C15 H15 0.9500
C14 C13 1.382(3)
C14 H14 0.9500
C4 C3 1.385(3)
C4 H4 0.9500
C13 H13 0.9500
C3 H3 0.9500
C8 H8 0.9500

loop_
_geom_torsion_atom_site_label_1
_geom_torsion_atom_site_label_2
_geom_torsion_atom_site_label_3
_geom_torsion_atom_site_label_4
_geom_torsion
C2 C1 N1 C5 -0.2(3)
As1 C1 N1 C5 -177.39(15)
C1 N1 C5 C4 -0.5(3)
C12 C11 N3 C15 -0.9(3)
As1 C11 N3 C15 -178.94(16)
C10 N2 C6 C7 -0.1(3)
C10 N2 C6 As1 178.06(14)
C8 C7 C6 N2 0.0(3)
C8 C7 C6 As1 -177.90(16)
C6 N2 C10 C9 -0.4(3)
N3 C11 C12 C13 0.9(3)
As1 C11 C12 C13 179.07(16)
N2 C10 C9 C8 1.0(3)
N1 C1 C2 C3 0.7(3)
As1 C1 C2 C3 177.96(15)
C11 N3 C15 C14 0.4(3)
N3 C15 C14 C13 0.0(4)
N1 C5 C4 C3 0.7(3)
C15 C14 C13 C12 0.1(3)
C11 C12 C13 C14 -0.5(3)
C5 C4 C3 C2 -0.1(3)
C1 C2 C3 C4 -0.5(3)
C10 C9 C8 C7 -1.0(3)
C6 C7 C8 C9 0.6(3)
